data_1518745
loop_
_publ_author_name
'Lin, Rui-Biao'
'Li, Tai-Yang'
'Zhou, Hao-Long'
'He, Chun-Ting'
'Zhang, Jie-Peng'
'Chen, Xiao-Ming'

_publ_section_title
;
 Tuning fluorocarbon adsorption in new isoreticular porous coordination
 frameworks for heat transformation applications
;
_journal_issue 4
_journal_name_full 'Chem. Sci.'
_journal_page_first 2516
_journal_paper_doi 10.1039/C4SC03985H
_journal_volume 6
_journal_year 2015
_chemical_formula_moiety 'C34 H32 N8 O5 Zn4'
_chemical_formula_sum 'C34 H32 N8 O5 Zn4'
_chemical_formula_weight 894.15
_chemical_name_systematic
;
 ?
;
_space_group_crystal_system tetragonal
_space_group_IT_number 132
_space_group_name_Hall '-P 4c 2c'
_space_group_name_H-M_alt 'P 42/m c m'
_symmetry_space_group_name_Hall '-P 4c 2c'
_symmetry_space_group_name_H-M 'P 42/m c m'
_atom_sites_solution_hydrogens geom
_atom_sites_solution_primary direct
_atom_sites_solution_secondary difmap
_audit_creation_method SHELXL-2013
_audit_update_record
;
2014-10-31 deposited with the CCDC.
2015-02-18 downloaded from the CCDC.
;
_cell_angle_alpha 90
_cell_angle_beta 90
_cell_angle_gamma 90
_cell_formula_units_Z 2
_cell_length_a 11.517(3)
_cell_length_b 11.517(3)
_cell_length_c 34.474(11)
_cell_measurement_temperature 273(2)
_cell_volume 4573(2)
_computing_structure_refinement 'SHELXL-2013 (Sheldrick, 2013)'
_computing_structure_solution 'SHELXS-97 (Sheldrick, 1990)'
_diffrn_ambient_temperature 273(2)
_diffrn_measured_fraction_theta_full 0.799
_diffrn_measured_fraction_theta_max 0.969
_diffrn_measurement_device_type 'XtaLAB P300DS'
_diffrn_measurement_method '/w scan'
_diffrn_radiation_type CuK\a
_diffrn_radiation_wavelength 1.54178
_diffrn_reflns_av_R_equivalents 0.0780
_diffrn_reflns_av_unetI/netI 0.0573
_diffrn_reflns_Laue_measured_fraction_full 0.799
_diffrn_reflns_Laue_measured_fraction_max 0.969
_diffrn_reflns_limit_h_max 12
_diffrn_reflns_limit_h_min -12
_diffrn_reflns_limit_k_max 6
_diffrn_reflns_limit_k_min -12
_diffrn_reflns_limit_l_max 32
_diffrn_reflns_limit_l_min -38
_diffrn_reflns_number 13199
_diffrn_reflns_point_group_measured_fraction_full 0.799
_diffrn_reflns_point_group_measured_fraction_max 0.969
_diffrn_reflns_theta_full 67.679
_diffrn_reflns_theta_max 59.966
_diffrn_reflns_theta_min 6.663
_diffrn_source 'fine-focus sealed tube'
_exptl_absorpt_coefficient_mu 1.362
_exptl_absorpt_correction_type multi-scan
_exptl_absorpt_process_details 'REQAB; Jacobson, 1998'
_exptl_crystal_colour colorless
_exptl_crystal_density_diffrn 0.649
_exptl_crystal_density_method 'not measured'
_exptl_crystal_description block
_exptl_crystal_F_000 904
_exptl_crystal_size_max 0.150
_exptl_crystal_size_mid 0.150
_exptl_crystal_size_min 0.060
_exptl_transmission_factor_max 0.922
_exptl_transmission_factor_min 0.815
_platon_squeeze_details
;
;
_refine_diff_density_max 0.739
_refine_diff_density_min -0.551
_refine_diff_density_rms 0.088
_refine_ls_extinction_method none
_refine_ls_goodness_of_fit_ref 1.095
_refine_ls_hydrogen_treatment constr
_refine_ls_matrix_type full
_refine_ls_number_parameters 72
_refine_ls_number_reflns 1819
_refine_ls_number_restraints 0
_refine_ls_restrained_S_all 1.095
_refine_ls_R_factor_all 0.0814
_refine_ls_R_factor_gt 0.0748
_refine_ls_shift/su_max 0.000
_refine_ls_shift/su_mean 0.000
_refine_ls_structure_factor_coef Fsqd
_refine_ls_weighting_details
;
 w=1/[\s^2^(Fo^2^)+(0.0724P)^2^+18.9983P]
 where P=(Fo^2^+2Fc^2^)/3
;
_refine_ls_weighting_scheme calc
_refine_ls_wR_factor_gt 0.1927
_refine_ls_wR_factor_ref 0.1958
_reflns_Friedel_coverage 0.000
_reflns_number_gt 1633
_reflns_number_total 1819
_reflns_threshold_expression 'I > 2\s(I)'
_cod_data_source_file c4sc03985h2.cif
_cod_data_source_block 3
_cod_depositor_comments
;
The following automatic conversions were performed:

'_exptl_absorpt_correction_type' value 'Multi-scan' changed to
'multi-scan' according to
/usr/data/users/saulius/crontab/automatic-downloads/rss-feeds/RSC/lib/dictionaries/cif_core.dic
dictionary named 'cif_core.dic' version 2.4.2 from 2011-04-26.

Automatic conversion script
Id: cif_fix_values 3008 2015-01-20 13:52:24Z robertas 

 Adding full bibliography for 1518744--1518745.cif.
;
_cod_database_code 1518745
_shelx_space_group_comment
;
The symmetry employed for this shelxl refinement is uniquely defined
by the following loop, which should always be used as a source of
symmetry information in preference to the above space-group names.
They are only intended as comments.
;
_shelx_estimated_absorpt_t_min 0.822
_shelx_estimated_absorpt_t_max 0.923
_shelxl_version_number 2013-2

loop_
_space_group_symop_operation_xyz
'x, y, z'
'-x, -y, z'
'-y, x, z+1/2'
'y, -x, z+1/2'
'-x, y, -z+1/2'
'x, -y, -z+1/2'
'y, x, -z'
'-y, -x, -z'
'-x, -y, -z'
'x, y, -z'
'y, -x, -z-1/2'
'-y, x, -z-1/2'
'x, -y, z-1/2'
'-x, y, z-1/2'
'-y, -x, z'
'y, x, z'

loop_
_atom_site_label
_atom_site_type_symbol
_atom_site_fract_x
_atom_site_fract_y
_atom_site_fract_z
_atom_site_U_iso_or_equiv
_atom_site_adp_type
_atom_site_occupancy
_atom_site_site_symmetry_order
_atom_site_calc_flag
_atom_site_refinement_flags_posn
_atom_site_refinement_flags_adp
_atom_site_refinement_flags_occupancy
Zn1 Zn 0.90202(5) 0.09798(5) 0.21795(2) 0.0274(4) Uani 1 2 d S T P
O1 O 1.0000 0.0000 0.2500 0.0228(19) Uani 1 8 d S T P
O2 O 0.9320(3) 0.0680(3) 0.16267(13) 0.0428(13) Uani 1 2 d S T P
N1 N 0.9624(4) 0.2526(3) 0.23424(11) 0.0302(10) Uani 1 1 d . . .
C1 C 0.9414(5) 0.3627(4) 0.22511(14) 0.0368(12) Uani 1 1 d . . .
C2 C 1.0000 0.4356(6) 0.2500 0.0358(17) Uani 1 2 d S T P
C3 C 0.8645(7) 0.3902(5) 0.19139(19) 0.068(2) Uani 1 1 d . . .
H3A H 0.8546 0.3219 0.1758 0.102 Uiso 1 1 calc R U .
H3B H 0.8994 0.4505 0.1761 0.102 Uiso 1 1 calc R U .
H3C H 0.7903 0.4159 0.2007 0.102 Uiso 1 1 calc R U .
C4 C 1.0000 0.0000 0.1462(3) 0.042(3) Uani 1 4 d S T P
C5 C 1.0000 0.0000 0.1028(3) 0.053(3) Uani 1 4 d S T P
C6 C 0.9297(7) 0.0703(7) 0.0819(3) 0.116(6) Uani 1 2 d S T P
H6A H 0.8794 0.1206 0.0946 0.139 Uiso 1 2 calc R U P
C7 C 0.9321(7) 0.0679(7) 0.0428(3) 0.123(6) Uani 1 2 d S T P
H7A H 0.8823 0.1177 0.0295 0.148 Uiso 1 2 calc R U P
C8 C 1.0000 0.0000 0.0221(3) 0.085(5) Uani 1 4 d S T P

loop_
_atom_site_aniso_label
_atom_site_aniso_U_11
_atom_site_aniso_U_22
_atom_site_aniso_U_33
_atom_site_aniso_U_23
_atom_site_aniso_U_13
_atom_site_aniso_U_12
Zn1 0.0261(5) 0.0261(5) 0.0298(6) 0.0009(2) -0.0009(2) 0.0006(4)
O1 0.021(3) 0.021(3) 0.027(4) 0.000 0.000 0.000
O2 0.049(2) 0.049(2) 0.030(2) -0.0042(16) 0.0042(16) 0.012(3)
N1 0.034(2) 0.017(2) 0.040(2) 0.0006(16) -0.0051(17) 0.0016(19)
C1 0.033(3) 0.028(3) 0.049(3) 0.004(2) -0.002(2) 0.000(2)
C2 0.039(4) 0.020(4) 0.048(4) 0.000 0.001(3) 0.000
C3 0.092(6) 0.032(4) 0.080(4) 0.012(3) -0.034(4) 0.003(4)
C4 0.047(4) 0.047(4) 0.032(5) 0.000 0.000 -0.018(6)
C5 0.064(5) 0.064(5) 0.031(5) 0.000 0.000 0.007(7)
C6 0.156(9) 0.156(9) 0.035(5) 0.003(3) -0.003(3) 0.105(11)
C7 0.167(10) 0.167(10) 0.036(5) 0.004(3) -0.004(3) 0.115(12)
C8 0.111(9) 0.111(9) 0.032(7) 0.000 0.000 0.034(11)

loop_
_atom_type_symbol
_atom_type_description
_atom_type_scat_dispersion_real
_atom_type_scat_dispersion_imag
_atom_type_scat_source
C C 0.0181 0.0091 'International Tables Vol C Tables 4.2.6.8 and 6.1.1.4'
H H 0.0000 0.0000 'International Tables Vol C Tables 4.2.6.8 and 6.1.1.4'
N N 0.0311 0.0180 'International Tables Vol C Tables 4.2.6.8 and 6.1.1.4'
O O 0.0492 0.0322 'International Tables Vol C Tables 4.2.6.8 and 6.1.1.4'
Zn Zn -1.5491 0.6778 'International Tables Vol C Tables 4.2.6.8 and 6.1.1.4'

loop_
_geom_angle_atom_site_label_1
_geom_angle_atom_site_label_2
_geom_angle_atom_site_label_3
_geom_angle
_geom_angle_site_symmetry_1
_geom_angle_site_symmetry_3
O1 Zn1 O2 110.35(16) . .
O1 Zn1 N1 98.99(11) . .
O2 Zn1 N1 111.62(12) . .
O1 Zn1 N1 98.99(11) . 15_665
O2 Zn1 N1 111.62(12) . 15_665
N1 Zn1 N1 123.0(2) . 15_665
O1 Zn1 Zn1 35.546(13) . 11_666
O2 Zn1 Zn1 123.55(13) . 11_666
N1 Zn1 Zn1 63.48(11) . 11_666
N1 Zn1 Zn1 116.19(11) 15_665 11_666
O1 Zn1 Zn1 35.546(13) . 12_646
O2 Zn1 Zn1 123.55(13) . 12_646
N1 Zn1 Zn1 116.19(11) . 12_646
N1 Zn1 Zn1 63.48(11) 15_665 12_646
Zn1 Zn1 Zn1 60.69(3) 11_666 12_646
Zn1 O1 Zn1 108.91(3) . 11_666
Zn1 O1 Zn1 108.91(3) . 12_646
Zn1 O1 Zn1 110.60(5) 11_666 12_646
Zn1 O1 Zn1 110.60(5) . 2_755
Zn1 O1 Zn1 108.91(3) 11_666 2_755
Zn1 O1 Zn1 108.91(3) 12_646 2_755
C4 O2 Zn1 131.5(5) . .
C1 N1 N1 107.4(3) . 5_755
C1 N1 Zn1 136.3(3) . .
N1 N1 Zn1 115.97(11) 5_755 .
N1 C1 C2 110.2(5) . .
N1 C1 C3 119.6(5) . .
C2 C1 C3 130.2(5) . .
C1 C2 C1 104.9(6) 5_755 .
C1 C2 C2 127.5(3) 5_755 2_765
C1 C2 C2 127.5(3) . 2_765
O2 C4 O2 125.7(9) 2_755 .
O2 C4 C5 117.2(4) 2_755 .
O2 C4 C5 117.2(4) . .
C6 C5 C6 115.7(11) . 2_755
C6 C5 C4 122.2(6) . .
C6 C5 C4 122.2(6) 2_755 .
C7 C6 C5 120.6(11) . .
C8 C7 C6 124.4(11) . .
C7 C8 C7 114.4(12) 2_755 .
C7 C8 C8 122.8(6) 2_755 9_755
C7 C8 C8 122.8(6) . 9_755

loop_
_geom_bond_atom_site_label_1
_geom_bond_atom_site_label_2
_geom_bond_distance
_geom_bond_site_symmetry_2
Zn1 O1 1.9410(9) .
Zn1 O2 1.967(4) .
Zn1 N1 1.992(4) .
Zn1 N1 1.992(4) 15_665
Zn1 Zn1 3.1585(15) 11_666
Zn1 Zn1 3.1585(15) 12_646
O1 Zn1 1.9410(9) 11_666
O1 Zn1 1.9410(9) 12_646
O1 Zn1 1.9410(9) 2_755
O2 C4 1.246(6) .
N1 C1 1.329(6) .
N1 N1 1.390(7) 5_755
C1 C2 1.377(7) .
C1 C3 1.495(8) .
C2 C1 1.377(7) 5_755
C2 C2 1.483(13) 2_765
C4 O2 1.246(6) 2_755
C4 C5 1.496(14) .
C5 C6 1.352(11) .
C5 C6 1.352(11) 2_755
C6 C7 1.350(13) .
C7 C8 1.316(12) .
C8 C7 1.316(12) 2_755
C8 C8 1.52(2) 9_755

loop_
_platon_squeeze_void_nr
_platon_squeeze_void_average_x
_platon_squeeze_void_average_y
_platon_squeeze_void_average_z
_platon_squeeze_void_volume
_platon_squeeze_void_count_electrons
1 0.081 0.453 -0.004 3177.2 82.2
